data_7135310
loop_
_publ_author_name
'Burnett, Stuart'
'Kennedy, Alan'
'Mansell, Stephen M.'
'Weetman, Catherine Ellen'

_publ_section_title
;
 Fluorenyl-Tethered N-Heterocyclic Carbene Complexes of the Heavy Alkali
 Metals
;
_journal_name_full 'Chemical Communications'
_journal_paper_doi 10.1039/D5CC06477E
_journal_year 2026
_chemical_formula_moiety 'C27 H25 Cs N2'
_chemical_formula_sum 'C27 H25 Cs N2'
_chemical_formula_weight 510.40
_chemical_properties_physical Air-sensitive,Moisture-sensitive,Oxygen-sensitive
_space_group_crystal_system monoclinic
_space_group_IT_number 14
_space_group_name_Hall '-P 2ybc'
_space_group_name_H-M_alt 'P 1 21/c 1'
_atom_sites_solution_hydrogens geom
_audit_creation_date 2025-11-06
_audit_creation_method
;
Olex2 1.5
(compiled 2025.07.13 svn.rb7424aed for OlexSys, GUI svn.r7314)
;
_audit_update_record
;
2025-11-10 deposited with the CCDC.	2025-12-04 downloaded from the CCDC.
;
_cell_angle_alpha 90
_cell_angle_beta 100.598(1)
_cell_angle_gamma 90
_cell_formula_units_Z 8
_cell_length_a 14.4348(1)
_cell_length_b 12.0323(1)
_cell_length_c 26.6844(1)
_cell_measurement_reflns_used 53412
_cell_measurement_temperature 200(2)
_cell_measurement_theta_max 71.7150
_cell_measurement_theta_min 3.0940
_cell_volume 4555.59(5)
_computing_cell_refinement 'CrysAlisPro 1.171.41.115a (Rigaku OD, 2021)'
_computing_data_collection 'CrysAlisPro 1.171.41.115a (Rigaku OD, 2021)'
_computing_data_reduction 'CrysAlisPro 1.171.41.115a (Rigaku OD, 2021)'
_computing_molecular_graphics 'Olex2 1.5 (Dolomanov et al., 2009)'
_computing_publication_material 'Olex2 1.5 (Dolomanov et al., 2009)'
_computing_structure_refinement 'SHELXL 2019/3 (Sheldrick, 2015)'
_computing_structure_solution 'SHELXT 2018/2 (Sheldrick, 2018)'
_diffrn_ambient_environment N~2~
_diffrn_ambient_temperature 200(2)
_diffrn_detector 'Hybrid Pixel Array Detector'
_diffrn_detector_area_resol_mean 10.0000
_diffrn_detector_type HyPix3000
_diffrn_measured_fraction_theta_full 0.999
_diffrn_measured_fraction_theta_max 0.999
_diffrn_measurement_details
;
List of Runs (angles in degrees, time in seconds):

  # Type    Start    End  Width  t~exp~   \w     \q     \k     \f   Frames
#--------------------------------------------------------------------------
  1  \w    -83.00  -8.00   0.50    5.00    --  -39.33 119.00-172.00  150
  2  \w   -110.00 -29.00   0.50    5.00    --  -39.33 158.00 -18.00  162
  3  \w   -107.00 -51.00   0.50    5.00    --  -39.33-158.00 -52.00  112
  4  \w     51.00 107.00   0.50    5.00    --   39.33 158.00 -18.00  112
  5  \w     29.00 110.00   0.50    5.00    --   39.33-158.00 -52.00  162
  6  \w     29.00 110.00   0.50    5.00    --   39.33-158.00 -52.00  162
  7  \w      8.00  83.00   0.50    5.00    --   39.33-119.00 102.00  150
  8  \w   -164.00 -76.00   0.50   11.00    -- -101.06-119.00 102.00  176
  9  \w   -135.00 -32.00   0.50   11.00    -- -101.06 158.00 -18.00  206
 10  \w   -110.00 -38.00   0.50   11.00    -- -101.06 119.00-172.00  144
 11  \w   -135.00 -32.00   0.50   11.00    -- -101.06 158.00 -18.00  206
 12  \w     38.00 110.00   0.50   11.00    --  101.06-119.00 102.00  144
 13  \w     32.00 135.00   0.50   11.00    --  101.06-158.00 -52.00  206
 14  \w     77.00 165.00   0.50   11.00    --  101.06 119.00-172.00  176
 15  \w    -43.00  27.00   0.50    5.00    --  -39.33  38.00 150.00  140
 16  \w    -43.00  27.00   0.50    5.00    --  -39.33  38.00 150.00  140
 17  \w    -56.00  27.00   0.50    5.00    --  -39.33  50.00  60.00  166
 18  \w   -109.00 -25.00   0.50    5.00    --  -39.33 -25.00 120.00  168
 19  \w    -31.00  31.00   0.50    5.00    --  -39.33  25.00-150.00  124
 20  \w    -79.00  -2.00   0.50    5.00    --  -39.33 112.00 -90.00  154
 21  \w    -43.00 -10.00   0.50    5.00    --  -39.33 -84.00 -12.71   66
 22  \w    -31.00  31.00   0.50    5.00    --  -39.33  25.00 -60.00  124
 23  \w   -107.00 -16.00   0.50    5.00    --  -39.33 -64.00 120.00  182
 24  \w   -107.00 -16.00   0.50    5.00    --  -39.33 -64.00 120.00  182
 25  \w   -114.00 -41.00   0.50    5.00    --  -39.33-178.00-120.00  146
 26  \w    -43.00 -10.00   0.50    5.00    --  -39.33 -83.00 -70.72   66
 27  \w    -43.00  -9.00   0.50    5.00    --  -39.33 -87.00  88.59   68
 28  \w    -79.00  -2.00   0.50    5.00    --  -39.33 112.00 -90.00  154
 29  \w    -43.00 -11.00   0.50    5.00    --  -39.33 -81.00-118.62   64
 30  \w   -114.00 -41.00   0.50    5.00    --  -39.33-178.00-120.00  146
 31  \w     20.00 106.00   0.50    5.00    --   39.33  50.00  60.00  172
 32  \w     20.00 106.00   0.50    5.00    --   39.33  50.00  60.00  172
 33  \w    -27.00  43.00   0.50    5.00    --   39.33 -38.00 -90.00  140
 34  \w    -32.00  72.00   0.50    5.00    --   39.33 -92.00 -60.00  208
 35  \w    -32.00  72.00   0.50    5.00    --   39.33 -92.00 -60.00  208
 36  \w      9.00  43.00   0.50    5.00    --   39.33  88.00 129.96   68
 37  \w    -36.00  24.00   0.50    5.00    --   39.33 -12.00 -30.00  120
 38  \w    -36.00  24.00   0.50    5.00    --   39.33 -12.00 150.00  120
 39  \w      7.00  35.00   0.50    5.00    --   39.33  93.00 175.76   56
 40  \w    -23.00   3.00   0.50    5.00    --   39.33 -12.00-180.00   52
 41  \w      8.00  39.00   0.50    5.00    --   39.33  89.00 151.21   62
 42  \w     12.00  43.00   0.50    5.00    --   39.33  78.00-142.90   62
 43  \w   -168.00-124.00   0.50   11.00    -- -101.06 -50.00 -90.00   88
 44  \w   -163.00 -87.00   0.50   11.00    -- -101.06 -33.00 -30.00  152
 45  \w    -68.00 -41.00   0.50   11.00    -- -101.06  59.00 -60.00   54
 46  \w    -67.00 -35.00   0.50   11.00    -- -101.06 145.00-150.00   64
 47  \w   -101.00 -75.00   0.50   11.00    -- -101.06  96.00-180.00   52
 48  \w   -121.00 -91.00   0.50   11.00    -- -101.06 -33.00 -90.00   60
 49  \w   -126.00 -79.00   0.50   11.00    -- -101.06 145.00-150.00   94
 50  \w   -168.00-142.00   0.50   11.00    -- -101.06 -33.00 -60.00   52
 51  \w    -68.00 -43.00   0.50   11.00    -- -101.06  59.00   0.00   50
 52  \w    -94.00 -37.00   0.50   11.00    -- -101.06 117.00 120.00  114
 53  \w   -153.00-109.00   0.50   11.00    -- -101.06 -96.00  60.00   88
 54  \w    -83.00 -46.00   0.50   11.00    -- -101.06  68.00  30.00   74
 55  \w   -166.00 -87.00   0.50   11.00    -- -101.06 -42.00  60.00  158
 56  \w   -138.00 -81.00   0.50   11.00    -- -101.06 -54.00  29.58  114
 57  \w   -166.00-140.00   0.50   11.00    -- -101.06 -54.00  29.58   52
 58  \w   -110.00 -37.00   0.50   11.00    -- -101.06 117.00   0.00  146
 59  \w    -81.00 -33.00   0.50   11.00    -- -101.06  68.00   0.00   96
 60  \w   -100.00 -36.00   0.50   11.00    -- -101.06  96.00  90.00  128
 61  \w   -100.00 -39.00   0.50   11.00    -- -101.06 117.00-150.00  122
 62  \w    -68.00 -33.00   0.50   11.00    -- -101.06  59.00 -30.00   70
 63  \w    -68.00 -33.00   0.50   11.00    -- -101.06  59.00 120.00   70
 64  \w   -124.00 -98.00   0.50   11.00    -- -101.06 -33.00 -60.00   52
 65  \w    -53.00 -28.00   0.50   11.00    -- -101.06  96.00   0.00   50
 66  \w    -68.00 -33.00   0.50   11.00    -- -101.06  59.00-120.00   70
 67  \w   -105.00 -63.00   0.50   11.00    -- -101.06  96.00   0.00   84
 68  \w   -127.00 -34.00   0.50   11.00    -- -101.06 145.00 120.00  186
 69  \w    -65.00 -37.00   0.50   11.00    -- -101.06 145.00  60.00   56
 70  \w   -127.00-102.00   0.50   11.00    -- -101.06 145.00  60.00   50
 71  \w    -65.00 -39.00   0.50   11.00    -- -101.06  68.00-180.00   52
 72  \w   -116.00 -90.00   0.50   11.00    -- -101.06 -50.00 -90.00   52
 73  \w   -129.00-104.00   0.50   11.00    -- -101.06-158.00 -52.00   50
 74  \w   -105.00 -37.00   0.50   11.00    -- -101.06 117.00  90.00  136
 75  \w     74.00 169.00   0.50   11.00    --  101.06  77.00-120.00  190
 76  \w    142.00 168.00   0.50   11.00    --  101.06  68.00 120.00   52
 77  \w     75.00 161.00   0.50   11.00    --  101.06  77.00  90.00  172
 78  \w     38.00  85.00   0.50   11.00    --  101.06 -77.00 -90.00   94
 79  \w    103.00 129.00   0.50   11.00    --  101.06  68.00-150.00   52
 80  \w     49.00  75.00   0.50   11.00    --  101.06 -68.00 -90.00   52
 81  \w     85.00 110.00   0.50   11.00    --  101.06  42.00-180.00   50
 82  \w     36.00  61.00   0.50   11.00    --  101.06 -59.00 120.00   50
 83  \w     34.00  68.00   0.50   11.00    --  101.06 -59.00   0.00   68
 84  \w     82.00 168.00   0.50   11.00    --  101.06  50.00 150.00  172
 85  \w     75.00 106.00   0.50   11.00    --  101.06 158.00 -18.00   62
;
_diffrn_measurement_device 'four-circle diffractometer'
_diffrn_measurement_device_type 'XtaLAB Synergy, Single source at home/near, HyPix3000'
_diffrn_measurement_method '\w scans'
_diffrn_orient_matrix_type 'CrysAlisPro convention (1999,Acta A55,543-557)'
_diffrn_orient_matrix_UB_11 0.0050861000
_diffrn_orient_matrix_UB_12 -0.0736569000
_diffrn_orient_matrix_UB_13 0.0476600000
_diffrn_orient_matrix_UB_21 -0.0035038000
_diffrn_orient_matrix_UB_22 -0.1047303000
_diffrn_orient_matrix_UB_23 -0.0335009000
_diffrn_orient_matrix_UB_31 0.1083955000
_diffrn_orient_matrix_UB_32 0.0000590000
_diffrn_orient_matrix_UB_33 0.0075071000
_diffrn_radiation_monochromator mirror
_diffrn_radiation_probe x-ray
_diffrn_radiation_type 'Cu K\a'
_diffrn_radiation_wavelength 1.54184
_diffrn_reflns_av_R_equivalents 0.0525
_diffrn_reflns_av_unetI/netI 0.0181
_diffrn_reflns_Laue_measured_fraction_full 0.999
_diffrn_reflns_Laue_measured_fraction_max 0.999
_diffrn_reflns_limit_h_max 17
_diffrn_reflns_limit_h_min -13
_diffrn_reflns_limit_k_max 14
_diffrn_reflns_limit_k_min -14
_diffrn_reflns_limit_l_max 32
_diffrn_reflns_limit_l_min -32
_diffrn_reflns_number 71963
_diffrn_reflns_point_group_measured_fraction_full 0.999
_diffrn_reflns_point_group_measured_fraction_max 0.999
_diffrn_reflns_theta_full 69.993
_diffrn_reflns_theta_max 69.993
_diffrn_reflns_theta_min 3.115
_diffrn_source 'micro-focus sealed X-ray tube'
_diffrn_source_type 'PhotonJet (Cu) X-ray Source'
_exptl_absorpt_coefficient_mu 12.782
_exptl_absorpt_correction_T_max 0.969
_exptl_absorpt_correction_T_min 0.092
_exptl_absorpt_correction_type gaussian
_exptl_absorpt_process_details
;
CrysAlisPro 1.171.41.115a (Rigaku Oxford Diffraction, 2021)
Numerical absorption correction based on gaussian integration over
a multifaceted crystal model
Empirical absorption correction using spherical harmonics,
implemented in SCALE3 ABSPACK scaling algorithm.
;
_exptl_crystal_colour red
_exptl_crystal_density_diffrn 1.488
_exptl_crystal_description prism
_exptl_crystal_F_000 2048
_exptl_crystal_size_max 0.26
_exptl_crystal_size_mid 0.19
_exptl_crystal_size_min 0.06
_refine_diff_density_max 1.240
_refine_diff_density_min -1.062
_refine_diff_density_rms 0.066
_refine_ls_extinction_method none
_refine_ls_goodness_of_fit_ref 1.042
_refine_ls_hydrogen_treatment constr
_refine_ls_matrix_type full
_refine_ls_number_parameters 547
_refine_ls_number_reflns 8640
_refine_ls_number_restraints 0
_refine_ls_restrained_S_all 1.042
_refine_ls_R_factor_all 0.0308
_refine_ls_R_factor_gt 0.0299
_refine_ls_shift/su_max 0.002
_refine_ls_shift/su_mean 0.000
_refine_ls_structure_factor_coef Fsqd
_refine_ls_weighting_details 'w=1/[\s^2^(Fo^2^)+(0.0491P)^2^+2.5984P] where P=(Fo^2^+2Fc^2^)/3'
_refine_ls_weighting_scheme calc
_refine_ls_wR_factor_gt 0.0829
_refine_ls_wR_factor_ref 0.0835
_reflns_Friedel_coverage 0.000
_reflns_number_gt 8286
_reflns_number_total 8640
_reflns_threshold_expression 'I > 2\s(I)'
_cod_data_source_file d5cc06477e2.cif
_cod_data_source_block sb067_5_auto_smart_abs
_cod_database_code 7135310
_shelx_shelxl_version_number 2019/3
_chemical_oxdiff_formula 'C27 H25 Cs N2'
_chemical_oxdiff_usercomment 'CSD: EMEHAG'
_shelx_space_group_comment
;
The symmetry employed for this shelxl refinement is uniquely defined
by the following loop, which should always be used as a source of
symmetry information in preference to the above space-group names.
They are only intended as comments.
;
_shelx_estimated_absorpt_t_max 0.514
_shelx_estimated_absorpt_t_min 0.136
_olex2_refinement_description
;
1. Fixed Uiso
 At 1.2 times of:
  All C(H) groups, All C(H,H) groups
 At 1.5 times of:
  All C(H,H,H) groups
2.a Secondary CH2 refined with riding coordinates:
 C4(H4A,H4B), C5(H5A,H5B), C31(H31A,H31B), C32(H32A,H32B)
2.b Aromatic/amide H refined with riding coordinates:
 C2(H2), C3(H3), C11(H11), C12(H12), C13(H13), C14(H14), C15(H15), C16(H16),
 C17(H17), C18(H18), C21(H21), C23(H23), C29(H29), C30(H30), C35(H35), C36(H36),
  C37(H37), C38(H38), C41(H41), C42(H42), C43(H43), C44(H44), C48(H48), C50(H50)
2.c Idealised Me refined as rotating group:
 C25(H25A,H25B,H25C), C26(H26A,H26B,H26C), C27(H27A,H27B,H27C), C52(H52A,H52B,
 H52C), C53(H53A,H53B,H53C), C54(H54A,H54B,H54C)
;
_olex2_submission_special_instructions 'No special instructions were received'
_oxdiff_exptl_absorpt_empirical_details
;
Empirical correction (ABSPACK) includes:
- Absorption correction using spherical harmonics
- Frame scaling
;
_oxdiff_exptl_absorpt_empirical_full_max 2.352
_oxdiff_exptl_absorpt_empirical_full_min 0.504

loop_
_space_group_symop_operation_xyz
'x, y, z'
'-x, y+1/2, -z+1/2'
'-x, -y, -z'
'x, -y-1/2, z-1/2'

loop_
_atom_site_label
_atom_site_type_symbol
_atom_site_fract_x
_atom_site_fract_y
_atom_site_fract_z
_atom_site_U_iso_or_equiv
_atom_site_adp_type
_atom_site_occupancy
_atom_site_site_symmetry_order
_atom_site_calc_flag
_atom_site_refinement_flags_posn
_atom_site_refinement_flags_adp
_atom_site_refinement_flags_occupancy
_atom_site_disorder_assembly
_atom_site_disorder_group
Cs1 Cs 0.55433(2) 0.70483(2) 0.28872(2) 0.04782(7) Uani 1 1 d . . . . .
Cs2 Cs 0.93652(2) 0.45535(2) 0.71923(2) 0.05547(7) Uani 1 1 d . . . . .
N1 N 0.75190(15) 0.77825(17) 0.40526(8) 0.0430(5) Uani 1 1 d . . . . .
N2 N 0.78197(13) 0.91850(16) 0.36291(8) 0.0402(4) Uani 1 1 d . . . . .
N3 N 0.73997(15) 0.54502(16) 0.60665(8) 0.0424(5) Uani 1 1 d . . . . .
N4 N 0.71581(13) 0.68059(16) 0.65287(8) 0.0382(4) Uani 1 1 d . . . . .
C1 C 0.73712(16) 0.81880(19) 0.35664(9) 0.0392(5) Uani 1 1 d . . . . .
C2 C 0.8037(2) 0.8506(2) 0.44013(11) 0.0575(7) Uani 1 1 d . . . . .
H2 H 0.822221 0.839668 0.475834 0.069 Uiso 1 1 calc R U . . .
C3 C 0.8223(2) 0.9391(2) 0.41301(11) 0.0539(7) Uani 1 1 d . . . . .
H3 H 0.856689 1.003501 0.425861 0.065 Uiso 1 1 calc R U . . .
C4 C 0.77993(16) 0.9983(2) 0.32177(10) 0.0427(5) Uani 1 1 d . . . . .
H4A H 0.769906 0.958039 0.288850 0.051 Uiso 1 1 calc R U . . .
H4B H 0.841772 1.036119 0.325920 0.051 Uiso 1 1 calc R U . . .
C5 C 0.70219(17) 1.0860(2) 0.32028(11) 0.0440(5) Uani 1 1 d . . . . .
H5A H 0.716863 1.131578 0.351628 0.053 Uiso 1 1 calc R U . . .
H5B H 0.703448 1.135863 0.290909 0.053 Uiso 1 1 calc R U . . .
C6 C 0.60435(17) 1.04042(19) 0.31613(10) 0.0388(5) Uani 1 1 d . . . . .
C7 C 0.54980(18) 1.04020(18) 0.35511(10) 0.0403(5) Uani 1 1 d . . . . .
C8 C 0.45920(16) 0.99142(19) 0.33623(10) 0.0408(5) Uani 1 1 d . . . . .
C9 C 0.45806(17) 0.9598(2) 0.28449(10) 0.0410(5) Uani 1 1 d . . . . .
C10 C 0.54970(15) 0.9887(2) 0.27327(10) 0.0383(5) Uani 1 1 d . . . . .
C11 C 0.56844(18) 0.9617(2) 0.22418(10) 0.0446(6) Uani 1 1 d . . . . .
H11 H 0.628182 0.978292 0.215909 0.054 Uiso 1 1 calc R U . . .
C12 C 0.5002(2) 0.9117(3) 0.18886(11) 0.0543(7) Uani 1 1 d . . . . .
H12 H 0.513658 0.893922 0.156244 0.065 Uiso 1 1 calc R U . . .
C13 C 0.4109(2) 0.8861(3) 0.19966(12) 0.0615(8) Uani 1 1 d . . . . .
H13 H 0.364572 0.852482 0.174306 0.074 Uiso 1 1 calc R U . . .
C14 C 0.39062(18) 0.9096(2) 0.24684(11) 0.0525(6) Uani 1 1 d . . . . .
H14 H 0.330308 0.891618 0.254010 0.063 Uiso 1 1 calc R U . . .
C15 C 0.39255(19) 0.9800(2) 0.36827(11) 0.0484(6) Uani 1 1 d . . . . .
H15 H 0.332469 0.948587 0.355493 0.058 Uiso 1 1 calc R U . . .
C16 C 0.4146(2) 1.0144(2) 0.41801(12) 0.0574(7) Uani 1 1 d . . . . .
H16 H 0.370048 1.005772 0.439854 0.069 Uiso 1 1 calc R U . . .
C17 C 0.5029(2) 1.0624(2) 0.43683(12) 0.0578(7) Uani 1 1 d . . . . .
H17 H 0.516915 1.086183 0.471349 0.069 Uiso 1 1 calc R U . . .
C18 C 0.5698(2) 1.0759(2) 0.40652(11) 0.0505(6) Uani 1 1 d . . . . .
H18 H 0.628926 1.108885 0.420034 0.061 Uiso 1 1 calc R U . . .
C19 C 0.71499(18) 0.6729(2) 0.41784(9) 0.0413(5) Uani 1 1 d . . . . .
C20 C 0.76619(19) 0.5767(2) 0.41191(11) 0.0493(6) Uani 1 1 d . . . . .
C21 C 0.7289(2) 0.4760(2) 0.42446(11) 0.0516(6) Uani 1 1 d . . . . .
H21 H 0.763066 0.409557 0.421467 0.062 Uiso 1 1 calc R U . . .
C22 C 0.6435(2) 0.4694(2) 0.44123(9) 0.0470(6) Uani 1 1 d . . . . .
C23 C 0.5946(2) 0.5663(2) 0.44541(9) 0.0463(6) Uani 1 1 d . . . . .
H23 H 0.535310 0.562394 0.455950 0.056 Uiso 1 1 calc R U . . .
C24 C 0.62948(19) 0.6701(2) 0.43465(9) 0.0431(5) Uani 1 1 d . . . . .
C25 C 0.5775(2) 0.7760(2) 0.44252(12) 0.0597(7) Uani 1 1 d . . . . .
H25A H 0.612658 0.816626 0.471778 0.090 Uiso 1 1 calc R U . . .
H25B H 0.514614 0.757581 0.448980 0.090 Uiso 1 1 calc R U . . .
H25C H 0.571551 0.822354 0.411900 0.090 Uiso 1 1 calc R U . . .
C26 C 0.6064(3) 0.3585(2) 0.45516(13) 0.0633(8) Uani 1 1 d . . . . .
H26A H 0.544725 0.368953 0.464901 0.095 Uiso 1 1 calc R U . . .
H26B H 0.650387 0.326338 0.483840 0.095 Uiso 1 1 calc R U . . .
H26C H 0.599927 0.308356 0.425799 0.095 Uiso 1 1 calc R U . . .
C27 C 0.8573(2) 0.5815(3) 0.39232(18) 0.0782(11) Uani 1 1 d . . . . .
H27A H 0.844025 0.595699 0.355535 0.117 Uiso 1 1 calc R U . . .
H27B H 0.890497 0.510496 0.399019 0.117 Uiso 1 1 calc R U . . .
H27C H 0.896654 0.641432 0.409642 0.117 Uiso 1 1 calc R U . . .
C28 C 0.75771(15) 0.57952(19) 0.65611(9) 0.0368(5) Uani 1 1 d . . . . .
C29 C 0.6885(2) 0.6224(2) 0.57433(11) 0.0580(7) Uani 1 1 d . . . . .
H29 H 0.668076 0.615815 0.538526 0.070 Uiso 1 1 calc R U . . .
C30 C 0.6733(2) 0.7081(2) 0.60376(11) 0.0550(7) Uani 1 1 d . . . . .
H30 H 0.639986 0.774622 0.593017 0.066 Uiso 1 1 calc R U . . .
C31 C 0.72133(16) 0.7566(2) 0.69568(10) 0.0405(5) Uani 1 1 d . . . . .
H31A H 0.732637 0.713448 0.727826 0.049 Uiso 1 1 calc R U . . .
H31B H 0.660272 0.795534 0.693296 0.049 Uiso 1 1 calc R U . . .
C32 C 0.80019(16) 0.84290(19) 0.69722(10) 0.0410(5) Uani 1 1 d . . . . .
H32A H 0.784492 0.891258 0.666823 0.049 Uiso 1 1 calc R U . . .
H32B H 0.801955 0.890326 0.727696 0.049 Uiso 1 1 calc R U . . .
C33 C 0.89636(16) 0.79476(18) 0.69860(9) 0.0365(5) Uani 1 1 d . . . . .
C34 C 0.94838(16) 0.79640(18) 0.65864(10) 0.0379(5) Uani 1 1 d . . . . .
C35 C 0.92913(18) 0.8406(2) 0.60882(10) 0.0472(6) Uani 1 1 d . . . . .
H35 H 0.871611 0.878805 0.597114 0.057 Uiso 1 1 calc R U . . .
C36 C 0.9940(2) 0.8283(2) 0.57713(11) 0.0527(6) Uani 1 1 d . . . . .
H36 H 0.980547 0.858659 0.543712 0.063 Uiso 1 1 calc R U . . .
C37 C 1.0799(2) 0.7717(2) 0.59325(11) 0.0506(6) Uani 1 1 d . . . . .
H37 H 1.122946 0.763365 0.570530 0.061 Uiso 1 1 calc R U . . .
C38 C 1.10155(17) 0.7284(2) 0.64167(10) 0.0438(5) Uani 1 1 d . . . . .
H38 H 1.159640 0.690816 0.652506 0.053 Uiso 1 1 calc R U . . .
C39 C 1.03736(15) 0.74014(18) 0.67513(9) 0.0370(5) Uani 1 1 d . . . . .
C40 C 1.03894(16) 0.70359(19) 0.72617(10) 0.0381(5) Uani 1 1 d . . . . .
C41 C 1.10639(17) 0.6474(2) 0.76202(11) 0.0471(6) Uani 1 1 d . . . . .
H41 H 1.164834 0.626268 0.753324 0.057 Uiso 1 1 calc R U . . .
C42 C 1.0882(2) 0.6231(3) 0.80945(11) 0.0563(7) Uani 1 1 d . . . . .
H42 H 1.134024 0.584836 0.833417 0.068 Uiso 1 1 calc R U . . .
C43 C 1.0019(2) 0.6547(3) 0.82285(11) 0.0530(6) Uani 1 1 d . . . . .
H43 H 0.990390 0.637293 0.855885 0.064 Uiso 1 1 calc R U . . .
C44 C 0.93393(18) 0.7103(2) 0.78913(10) 0.0431(5) Uani 1 1 d . . . . .
H44 H 0.876310 0.730933 0.798947 0.052 Uiso 1 1 calc R U . . .
C45 C 0.95022(15) 0.73647(18) 0.73971(9) 0.0353(5) Uani 1 1 d . . . . .
C46 C 0.77244(18) 0.4410(2) 0.58947(9) 0.0415(5) Uani 1 1 d . . . . .
C47 C 0.8447(2) 0.4414(2) 0.56144(10) 0.0469(6) Uani 1 1 d . . . . .
C48 C 0.8740(2) 0.3401(2) 0.54456(10) 0.0515(6) Uani 1 1 d . . . . .
H48 H 0.923560 0.339034 0.525559 0.062 Uiso 1 1 calc R U . . .
C49 C 0.8327(2) 0.2408(2) 0.55479(9) 0.0488(6) Uani 1 1 d . . . . .
C50 C 0.7610(2) 0.2438(2) 0.58300(10) 0.0482(6) Uani 1 1 d . . . . .
H50 H 0.732381 0.176032 0.590213 0.058 Uiso 1 1 calc R U . . .
C51 C 0.72964(18) 0.3422(2) 0.60099(10) 0.0440(5) Uani 1 1 d . . . . .
C52 C 0.6541(2) 0.3414(2) 0.63310(13) 0.0590(7) Uani 1 1 d . . . . .
H52A H 0.682762 0.354021 0.668874 0.088 Uiso 1 1 calc R U . . .
H52B H 0.622077 0.269233 0.629762 0.088 Uiso 1 1 calc R U . . .
H52C H 0.608329 0.400369 0.621549 0.088 Uiso 1 1 calc R U . . .
C53 C 0.8649(3) 0.1309(3) 0.53630(12) 0.0687(9) Uani 1 1 d . . . . .
H53A H 0.875228 0.077543 0.564540 0.103 Uiso 1 1 calc R U . . .
H53B H 0.923887 0.141784 0.523684 0.103 Uiso 1 1 calc R U . . .
H53C H 0.816530 0.102134 0.508704 0.103 Uiso 1 1 calc R U . . .
C54 C 0.8916(3) 0.5485(3) 0.55009(13) 0.0640(8) Uani 1 1 d . . . . .
H54A H 0.848232 0.591291 0.524675 0.096 Uiso 1 1 calc R U . . .
H54B H 0.948914 0.531520 0.536786 0.096 Uiso 1 1 calc R U . . .
H54C H 0.908074 0.592236 0.581463 0.096 Uiso 1 1 calc R U . . .

loop_
_atom_site_aniso_label
_atom_site_aniso_U_11
_atom_site_aniso_U_22
_atom_site_aniso_U_33
_atom_site_aniso_U_23
_atom_site_aniso_U_13
_atom_site_aniso_U_12
Cs1 0.04116(10) 0.04102(10) 0.05964(11) 0.00031(6) 0.00497(7) -0.00883(6)
Cs2 0.04077(10) 0.03619(10) 0.08341(14) 0.00268(7) -0.00447(8) 0.00714(6)
N1 0.0443(11) 0.0333(10) 0.0474(11) -0.0023(8) -0.0021(9) -0.0022(8)
N2 0.0317(9) 0.0331(10) 0.0549(11) -0.0043(9) 0.0060(8) -0.0015(8)
N3 0.0452(11) 0.0340(10) 0.0438(10) 0.0021(8) -0.0029(8) 0.0017(8)
N4 0.0296(9) 0.0327(9) 0.0502(11) 0.0027(8) 0.0020(8) 0.0004(8)
C1 0.0330(11) 0.0328(11) 0.0506(13) -0.0034(10) 0.0045(9) -0.0013(9)
C2 0.0657(18) 0.0497(16) 0.0502(14) -0.0055(12) -0.0073(13) -0.0112(14)
C3 0.0522(16) 0.0431(14) 0.0617(16) -0.0095(12) -0.0020(12) -0.0102(12)
C4 0.0324(11) 0.0368(12) 0.0605(14) 0.0001(11) 0.0128(10) -0.0036(10)
C5 0.0359(12) 0.0308(11) 0.0672(15) 0.0018(11) 0.0141(11) -0.0026(10)
C6 0.0331(12) 0.0300(11) 0.0553(13) 0.0026(10) 0.0131(10) 0.0000(9)
C7 0.0400(12) 0.0267(11) 0.0560(14) 0.0053(9) 0.0138(10) 0.0046(9)
C8 0.0338(11) 0.0304(11) 0.0609(14) 0.0111(10) 0.0156(10) 0.0066(9)
C9 0.0306(11) 0.0387(13) 0.0540(13) 0.0112(10) 0.0082(10) 0.0030(9)
C10 0.0301(11) 0.0332(12) 0.0527(13) 0.0093(10) 0.0105(9) 0.0033(9)
C11 0.0406(13) 0.0429(14) 0.0515(14) 0.0099(11) 0.0112(11) 0.0061(10)
C12 0.0550(16) 0.0590(17) 0.0474(14) 0.0050(12) 0.0054(12) 0.0046(13)
C13 0.0458(15) 0.073(2) 0.0599(17) 0.0012(15) -0.0056(13) -0.0033(14)
C14 0.0309(12) 0.0569(16) 0.0669(17) 0.0099(13) 0.0019(11) -0.0049(11)
C15 0.0421(13) 0.0369(12) 0.0713(17) 0.0169(12) 0.0239(12) 0.0111(11)
C16 0.0635(18) 0.0423(14) 0.0763(19) 0.0144(13) 0.0387(15) 0.0167(13)
C17 0.079(2) 0.0408(14) 0.0597(16) 0.0014(12) 0.0271(15) 0.0159(14)
C18 0.0571(16) 0.0349(12) 0.0613(16) -0.0053(11) 0.0155(12) 0.0040(11)
C19 0.0453(13) 0.0334(12) 0.0417(12) 0.0009(10) -0.0007(10) -0.0012(10)
C20 0.0472(14) 0.0377(13) 0.0603(15) -0.0006(12) 0.0029(12) 0.0034(11)
C21 0.0564(16) 0.0351(13) 0.0599(15) -0.0005(11) 0.0018(12) 0.0054(12)
C22 0.0599(16) 0.0370(13) 0.0401(12) 0.0020(10) -0.0012(11) -0.0030(11)
C23 0.0531(15) 0.0444(13) 0.0411(12) 0.0019(10) 0.0077(10) -0.0017(11)
C24 0.0554(15) 0.0349(12) 0.0380(11) 0.0005(10) 0.0058(10) 0.0056(11)
C25 0.0706(19) 0.0447(15) 0.0683(18) -0.0002(13) 0.0242(15) 0.0092(14)
C26 0.078(2) 0.0436(15) 0.0654(18) 0.0075(13) 0.0058(15) -0.0077(14)
C27 0.0545(18) 0.0532(18) 0.132(3) 0.002(2) 0.029(2) 0.0102(15)
C28 0.0312(11) 0.0318(11) 0.0464(12) 0.0024(9) 0.0049(9) 0.0013(9)
C29 0.0698(18) 0.0438(15) 0.0510(15) 0.0058(12) -0.0138(13) 0.0071(13)
C30 0.0563(16) 0.0407(14) 0.0595(16) 0.0070(12) -0.0120(13) 0.0076(12)
C31 0.0283(11) 0.0354(12) 0.0585(14) -0.0002(10) 0.0099(10) 0.0012(9)
C32 0.0312(11) 0.0308(11) 0.0611(14) -0.0030(10) 0.0090(10) 0.0008(9)
C33 0.0297(11) 0.0278(11) 0.0524(13) -0.0023(9) 0.0085(9) -0.0010(8)
C34 0.0320(11) 0.0287(11) 0.0534(13) -0.0024(9) 0.0090(10) -0.0046(9)
C35 0.0419(13) 0.0404(13) 0.0589(15) 0.0055(11) 0.0086(11) -0.0034(11)
C36 0.0566(16) 0.0494(15) 0.0540(15) 0.0041(12) 0.0153(12) -0.0125(13)
C37 0.0501(15) 0.0456(14) 0.0620(16) -0.0067(12) 0.0260(12) -0.0132(12)
C38 0.0354(12) 0.0349(12) 0.0643(15) -0.0099(11) 0.0180(11) -0.0070(10)
C39 0.0304(11) 0.0281(11) 0.0537(13) -0.0050(9) 0.0106(9) -0.0044(9)
C40 0.0276(11) 0.0321(11) 0.0542(13) -0.0040(9) 0.0069(9) -0.0021(9)
C41 0.0295(11) 0.0454(14) 0.0648(16) -0.0008(12) 0.0044(11) 0.0034(10)
C42 0.0434(14) 0.0622(18) 0.0582(16) 0.0068(14) -0.0040(12) 0.0041(13)
C43 0.0486(15) 0.0597(17) 0.0489(14) 0.0029(12) 0.0044(11) -0.0059(13)
C44 0.0374(12) 0.0421(13) 0.0509(13) -0.0040(10) 0.0107(10) -0.0041(10)
C45 0.0296(10) 0.0279(10) 0.0490(12) -0.0057(9) 0.0089(9) -0.0049(8)
C46 0.0473(13) 0.0337(12) 0.0410(12) 0.0003(9) 0.0021(10) 0.0000(10)
C47 0.0552(15) 0.0434(14) 0.0414(12) 0.0000(10) 0.0070(11) -0.0082(11)
C48 0.0626(17) 0.0516(15) 0.0436(13) -0.0015(11) 0.0183(12) -0.0032(13)
C49 0.0667(17) 0.0410(13) 0.0395(12) -0.0003(10) 0.0122(11) 0.0031(12)
C50 0.0649(17) 0.0344(13) 0.0461(13) 0.0017(10) 0.0126(12) -0.0052(12)
C51 0.0469(14) 0.0383(13) 0.0464(13) 0.0027(10) 0.0073(10) -0.0015(11)
C52 0.0579(17) 0.0450(15) 0.079(2) -0.0061(14) 0.0261(15) -0.0052(13)
C53 0.109(3) 0.0473(16) 0.0571(17) -0.0023(13) 0.0347(17) 0.0090(17)
C54 0.076(2) 0.0540(18) 0.0652(18) 0.0017(14) 0.0206(16) -0.0191(15)

loop_
_atom_type_symbol
_atom_type_description
_atom_type_scat_dispersion_real
_atom_type_scat_dispersion_imag
_atom_type_scat_source
Cs Cs -0.7457 7.9052 'International Tables Vol C Tables 4.2.6.8 and 6.1.1.4'
N N 0.0311 0.0180 'International Tables Vol C Tables 4.2.6.8 and 6.1.1.4'
C C 0.0181 0.0091 'International Tables Vol C Tables 4.2.6.8 and 6.1.1.4'
H H 0.0000 0.0000 'International Tables Vol C Tables 4.2.6.8 and 6.1.1.4'

loop_
_exptl_crystal_face_index_h
_exptl_crystal_face_index_k
_exptl_crystal_face_index_l
_exptl_crystal_face_perp_dist
-6 -6 -4 0.0924
6 5 4 0.0878
6 -6 -6 0.1102
-6 6 6 0.0970
0 3 -16 0.0380
0 -3 16 0.0234

loop_
_geom_angle_atom_site_label_1
_geom_angle_atom_site_label_2
_geom_angle_atom_site_label_3
_geom_angle
_geom_angle_site_symmetry_1
_geom_angle_site_symmetry_3
_geom_angle_publ_flag
C1 Cs1 C9 128.41(6) . 2_645 ?
C1 Cs1 C9 85.48(6) . . ?
C1 Cs1 C10 150.45(6) . 2_645 ?
C1 Cs1 C10 68.92(6) . . ?
C1 Cs1 C11 141.28(6) . 2_645 ?
C1 Cs1 C11 77.81(6) . . ?
C1 Cs1 C12 99.48(6) . . ?
C1 Cs1 C12 119.57(6) . 2_645 ?
C1 Cs1 C13 115.28(7) . . ?
C1 Cs1 C14 108.62(6) . . ?
C1 Cs1 C31 76.27(6) . 4_575 ?
C9 Cs1 C9 140.053(14) . 2_645 ?
C9 Cs1 C10 24.61(5) . . ?
C9 Cs1 C11 117.36(6) 2_645 . ?
C9 Cs1 C11 125.21(6) . 2_645 ?
C9 Cs1 C11 41.57(6) . . ?
C9 Cs1 C12 46.90(7) . . ?
C9 Cs1 C12 141.20(6) . 2_645 ?
C9 Cs1 C12 100.65(7) 2_645 . ?
C9 Cs1 C12 45.48(6) 2_645 2_645 ?
C9 Cs1 C13 100.20(7) 2_645 . ?
C9 Cs1 C13 40.41(7) . . ?
C9 Cs1 C14 23.67(6) . . ?
C9 Cs1 C31 100.06(5) . 4_575 ?
C9 Cs1 C31 73.33(5) 2_645 4_575 ?
C10 Cs1 C9 123.82(6) 2_645 . ?
C10 Cs1 C9 24.28(5) 2_645 2_645 ?
C10 Cs1 C9 140.05(6) . 2_645 ?
C10 Cs1 C10 136.64(2) 2_645 . ?
C10 Cs1 C11 120.25(6) 2_645 . ?
C10 Cs1 C11 24.46(6) 2_645 2_645 ?
C10 Cs1 C11 23.37(6) . . ?
C10 Cs1 C12 39.93(6) . . ?
C10 Cs1 C12 40.05(6) 2_645 2_645 ?
C10 Cs1 C12 99.00(7) 2_645 . ?
C10 Cs1 C12 165.80(6) . 2_645 ?
C10 Cs1 C13 47.24(7) . . ?
C10 Cs1 C13 89.60(7) 2_645 . ?
C10 Cs1 C14 41.92(6) . . ?
C10 Cs1 C14 100.32(6) 2_645 . ?
C10 Cs1 C31 93.09(6) 2_645 4_575 ?
C10 Cs1 C31 78.50(5) . 4_575 ?
C11 Cs1 C9 41.63(6) 2_645 2_645 ?
C11 Cs1 C10 147.44(6) 2_645 . ?
C11 Cs1 C11 140.496(13) 2_645 . ?
C11 Cs1 C12 21.96(6) . . ?
C11 Cs1 C12 21.82(6) 2_645 2_645 ?
C11 Cs1 C12 160.29(6) . 2_645 ?
C11 Cs1 C12 118.55(7) 2_645 . ?
C11 Cs1 C13 103.24(7) 2_645 . ?
C11 Cs1 C13 39.64(7) . . ?
C11 Cs1 C14 105.53(6) 2_645 . ?
C11 Cs1 C31 114.87(6) 2_645 4_575 ?
C11 Cs1 C31 58.51(6) . 4_575 ?
C12 Cs1 C12 138.82(4) . 2_645 ?
C12 Cs1 C31 113.82(6) 2_645 4_575 ?
C12 Cs1 C31 60.77(6) . 4_575 ?
C13 Cs1 C12 125.06(7) . 2_645 ?
C13 Cs1 C12 22.47(7) . . ?
C13 Cs1 C31 81.42(6) . 4_575 ?
C14 Cs1 C9 117.10(6) . 2_645 ?
C14 Cs1 C11 47.26(6) . . ?
C14 Cs1 C12 39.68(7) . . ?
C14 Cs1 C12 125.52(7) . 2_645 ?
C14 Cs1 C13 22.39(7) . . ?
C14 Cs1 C31 100.38(6) . 4_575 ?
C28 Cs2 C33 169.24(6) . 2_746 ?
C28 Cs2 C39 132.33(5) . 2_746 ?
C28 Cs2 C40 131.67(6) . 2_746 ?
C28 Cs2 C40 85.22(6) . . ?
C28 Cs2 C41 108.80(6) . . ?
C28 Cs2 C42 115.39(6) . . ?
C28 Cs2 C43 99.43(6) . . ?
C28 Cs2 C44 77.83(6) . . ?
C28 Cs2 C44 138.42(6) . 2_746 ?
C28 Cs2 C45 68.80(6) . . ?
C28 Cs2 C45 152.24(6) . 2_746 ?
C33 Cs2 C39 36.92(5) 2_746 2_746 ?
C33 Cs2 C42 68.00(6) 2_746 . ?
C33 Cs2 C43 80.62(6) 2_746 . ?
C33 Cs2 C44 102.49(6) 2_746 . ?
C40 Cs2 C33 39.50(5) 2_746 2_746 ?
C40 Cs2 C33 102.21(6) . 2_746 ?
C40 Cs2 C39 21.93(6) 2_746 2_746 ?
C40 Cs2 C39 126.12(6) . 2_746 ?
C40 Cs2 C40 141.058(10) . 2_746 ?
C40 Cs2 C41 117.06(6) 2_746 . ?
C40 Cs2 C41 24.06(6) . . ?
C40 Cs2 C42 40.72(7) . . ?
C40 Cs2 C42 102.44(6) 2_746 . ?
C40 Cs2 C43 46.90(6) . . ?
C40 Cs2 C43 105.83(6) 2_746 . ?
C40 Cs2 C44 41.48(6) . . ?
C40 Cs2 C44 121.36(6) . 2_746 ?
C40 Cs2 C44 123.79(6) 2_746 . ?
C40 Cs2 C44 41.90(6) 2_746 2_746 ?
C40 Cs2 C45 145.54(6) 2_746 . ?
C40 Cs2 C45 24.72(5) . . ?
C41 Cs2 C33 78.20(6) . 2_746 ?
C41 Cs2 C39 104.28(6) . 2_746 ?
C41 Cs2 C42 22.50(7) . . ?
C41 Cs2 C43 39.76(7) . . ?
C41 Cs2 C44 103.38(6) . 2_746 ?
C41 Cs2 C44 47.40(6) . . ?
C41 Cs2 C45 42.32(6) . . ?
C42 Cs2 C39 85.41(6) . 2_746 ?
C42 Cs2 C43 22.50(7) . . ?
C42 Cs2 C44 39.69(6) . . ?
C43 Cs2 C39 84.79(6) . 2_746 ?
C44 Cs2 C33 43.06(6) 2_746 2_746 ?
C44 Cs2 C39 59.62(5) 2_746 2_746 ?
C44 Cs2 C39 101.88(6) . 2_746 ?
C44 Cs2 C42 104.44(6) 2_746 . ?
C44 Cs2 C43 122.14(6) 2_746 . ?
C44 Cs2 C43 21.88(6) . . ?
C44 Cs2 C44 143.522(13) 2_746 . ?
C45 Cs2 C33 115.42(5) . 2_746 ?
C45 Cs2 C33 23.56(6) 2_746 2_746 ?
C45 Cs2 C39 124.07(5) . 2_746 ?
C45 Cs2 C39 37.43(5) 2_746 2_746 ?
C45 Cs2 C40 121.93(6) 2_746 . ?
C45 Cs2 C40 25.43(5) 2_746 2_746 ?
C45 Cs2 C41 98.81(6) 2_746 . ?
C45 Cs2 C42 91.33(6) 2_746 . ?
C45 Cs2 C42 47.43(6) . . ?
C45 Cs2 C43 39.76(6) . . ?
C45 Cs2 C43 103.76(6) 2_746 . ?
C45 Cs2 C44 145.21(6) . 2_746 ?
C45 Cs2 C44 23.13(6) . . ?
C45 Cs2 C44 23.72(6) 2_746 2_746 ?
C45 Cs2 C44 125.50(6) 2_746 . ?
C45 Cs2 C45 138.615(18) 2_746 . ?
C1 N1 C2 112.6(2) . . ?
C1 N1 C19 122.46(19) . . ?
C2 N1 C19 125.0(2) . . ?
C1 N2 C3 112.6(2) . . ?
C1 N2 C4 123.1(2) . . ?
C3 N2 C4 124.0(2) . . ?
C28 N3 C29 112.4(2) . . ?
C28 N3 C46 123.98(19) . . ?
C29 N3 C46 123.6(2) . . ?
C28 N4 C30 113.0(2) . . ?
C28 N4 C31 123.7(2) . . ?
C30 N4 C31 123.0(2) . . ?
N1 C1 Cs1 110.56(15) . . ?
N2 C1 Cs1 140.17(16) . . ?
N2 C1 N1 102.2(2) . . ?
N1 C2 H2 127.1 . . ?
C3 C2 N1 105.8(2) . . ?
C3 C2 H2 127.1 . . ?
N2 C3 H3 126.6 . . ?
C2 C3 N2 106.8(2) . . ?
C2 C3 H3 126.6 . . ?
Cs2 C4 H4A 57.0 4_575 . ?
Cs2 C4 H4B 52.1 4_575 . ?
N2 C4 Cs2 133.69(14) . 4_575 ?
N2 C4 H4A 109.0 . . ?
N2 C4 H4B 109.0 . . ?
N2 C4 C5 112.7(2) . . ?
H4A C4 H4B 107.8 . . ?
C5 C4 Cs2 113.52(15) . 4_575 ?
C5 C4 H4A 109.0 . . ?
C5 C4 H4B 109.0 . . ?
C4 C5 H5A 108.5 . . ?
C4 C5 H5B 108.5 . . ?
H5A C5 H5B 107.5 . . ?
C6 C5 C4 115.1(2) . . ?
C6 C5 H5A 108.5 . . ?
C6 C5 H5B 108.5 . . ?
C5 C6 Cs1 107.10(15) . 2_655 ?
C7 C6 Cs1 101.50(15) . 2_655 ?
C7 C6 C5 126.1(2) . . ?
C10 C6 Cs1 57.60(13) . 2_655 ?
C10 C6 C5 126.9(2) . . ?
C10 C6 C7 107.0(2) . . ?
C6 C7 C8 109.7(2) . . ?
C6 C7 C18 132.0(2) . . ?
C18 C7 C8 118.3(2) . . ?
C9 C8 C7 107.2(2) . . ?
C15 C8 C7 120.4(3) . . ?
C15 C8 C9 132.3(2) . . ?
Cs1 C9 Cs1 139.55(8) . 2_655 ?
C8 C9 Cs1 107.67(15) . 2_655 ?
C8 C9 Cs1 106.20(14) . . ?
C8 C9 C10 106.7(2) . . ?
C10 C9 Cs1 80.71(13) . . ?
C10 C9 Cs1 68.93(12) . 2_655 ?
C14 C9 Cs1 90.33(16) . 2_655 ?
C14 C9 Cs1 81.88(16) . . ?
C14 C9 C8 133.7(2) . . ?
C14 C9 C10 119.7(2) . . ?
Cs1 C10 Cs1 147.31(8) 2_655 . ?
C6 C10 Cs1 110.22(15) . . ?
C6 C10 Cs1 101.21(15) . 2_655 ?
C6 C10 C9 109.5(2) . . ?
C6 C10 C11 132.5(2) . . ?
C9 C10 Cs1 74.69(13) . . ?
C9 C10 Cs1 86.79(13) . 2_655 ?
C11 C10 Cs1 82.20(14) . 2_655 ?
C11 C10 Cs1 83.16(14) . . ?
C11 C10 C9 118.0(2) . . ?
Cs1 C11 Cs1 136.01(8) 2_655 . ?
Cs1 C11 H11 105.9 2_655 . ?
Cs1 C11 H11 115.5 . . ?
C10 C11 Cs1 73.35(13) . 2_655 ?
C10 C11 Cs1 73.48(13) . . ?
C10 C11 H11 120.0 . . ?
C12 C11 Cs1 90.74(17) . 2_655 ?
C12 C11 Cs1 81.61(16) . . ?
C12 C11 C10 120.0(2) . . ?
C12 C11 H11 120.0 . . ?
Cs1 C12 Cs1 124.14(8) . 2_655 ?
Cs1 C12 H12 117.8 . . ?
Cs1 C12 H12 116.7 2_655 . ?
C11 C12 Cs1 67.45(16) . 2_655 ?
C11 C12 Cs1 76.43(15) . . ?
C11 C12 H12 119.2 . . ?
C11 C12 C13 121.7(3) . . ?
C13 C12 Cs1 77.31(17) . . ?
C13 C12 Cs1 86.9(2) . 2_655 ?
C13 C12 H12 119.2 . . ?
Cs1 C13 Cs1 119.89(8) . 2_655 ?
Cs1 C13 H13 117.3 . . ?
Cs1 C13 H13 122.8 2_655 . ?
C12 C13 Cs1 71.89(19) . 2_655 ?
C12 C13 Cs1 80.22(17) . . ?
C12 C13 H13 120.0 . . ?
C14 C13 Cs1 76.65(19) . 2_655 ?
C14 C13 Cs1 73.29(17) . . ?
C14 C13 C12 120.1(3) . . ?
C14 C13 H13 120.0 . . ?
Cs1 C14 Cs1 125.86(7) . 2_655 ?
Cs1 C14 H14 111.7 . . ?
Cs1 C14 H14 120.3 2_655 . ?
C9 C14 Cs1 74.45(14) . . ?
C9 C14 Cs1 68.03(15) . 2_655 ?
C9 C14 H14 119.7 . . ?
C13 C14 Cs1 84.32(18) . . ?
C13 C14 Cs1 82.75(19) . 2_655 ?
C13 C14 C9 120.6(3) . . ?
C13 C14 H14 119.7 . . ?
C8 C15 H15 120.1 . . ?
C16 C15 C8 119.7(3) . . ?
C16 C15 H15 120.1 . . ?
C15 C16 H16 119.9 . . ?
C15 C16 C17 120.3(3) . . ?
C17 C16 H16 119.9 . . ?
C16 C17 H17 119.1 . . ?
C18 C17 C16 121.7(3) . . ?
C18 C17 H17 119.1 . . ?
C7 C18 H18 120.2 . . ?
C17 C18 C7 119.5(3) . . ?
C17 C18 H18 120.2 . . ?
N1 C19 Cs1 83.68(12) . . ?
C20 C19 Cs1 103.19(16) . . ?
C20 C19 N1 118.5(2) . . ?
C24 C19 Cs1 82.24(14) . . ?
C24 C19 N1 119.1(2) . . ?
C24 C19 C20 122.4(2) . . ?
C19 C20 C27 121.5(3) . . ?
C21 C20 C19 117.3(3) . . ?
C21 C20 C27 121.3(3) . . ?
C20 C21 H21 118.9 . . ?
C22 C21 C20 122.2(3) . . ?
C22 C21 H21 118.9 . . ?
C21 C22 C26 120.4(3) . . ?
C23 C22 C21 118.4(2) . . ?
C23 C22 C26 121.2(3) . . ?
C22 C23 H23 119.0 . . ?
C22 C23 C24 122.1(3) . . ?
C24 C23 H23 119.0 . . ?
C19 C24 Cs1 76.91(14) . . ?
C19 C24 C23 117.6(2) . . ?
C19 C24 C25 121.2(2) . . ?
C23 C24 Cs1 104.99(15) . . ?
C23 C24 C25 121.2(3) . . ?
C25 C24 Cs1 89.68(16) . . ?
C24 C25 H25A 109.5 . . ?
C24 C25 H25B 109.5 . . ?
C24 C25 H25C 109.5 . . ?
H25A C25 H25B 109.5 . . ?
H25A C25 H25C 109.5 . . ?
H25B C25 H25C 109.5 . . ?
C22 C26 H26A 109.5 . . ?
C22 C26 H26B 109.5 . . ?
C22 C26 H26C 109.5 . . ?
H26A C26 H26B 109.5 . . ?
H26A C26 H26C 109.5 . . ?
H26B C26 H26C 109.5 . . ?
C20 C27 H27A 109.5 . . ?
C20 C27 H27B 109.5 . . ?
C20 C27 H27C 109.5 . . ?
H27A C27 H27B 109.5 . . ?
H27A C27 H27C 109.5 . . ?
H27B C27 H27C 109.5 . . ?
N3 C28 Cs2 111.06(14) . . ?
N4 C28 Cs2 139.87(15) . . ?
N4 C28 N3 102.11(19) . . ?
N3 C29 H29 126.9 . . ?
C30 C29 N3 106.2(2) . . ?
C30 C29 H29 126.9 . . ?
N4 C30 H30 126.9 . . ?
C29 C30 N4 106.2(2) . . ?
C29 C30 H30 126.9 . . ?
Cs1 C31 H31A 61.3 4_576 . ?
Cs1 C31 H31B 47.1 4_576 . ?
N4 C31 Cs1 129.92(14) . 4_576 ?
N4 C31 H31A 109.1 . . ?
N4 C31 H31B 109.1 . . ?
N4 C31 C32 112.3(2) . . ?
H31A C31 H31B 107.9 . . ?
C32 C31 Cs1 117.17(15) . 4_576 ?
C32 C31 H31A 109.1 . . ?
C32 C31 H31B 109.1 . . ?
C31 C32 H32A 108.6 . . ?
C31 C32 H32B 108.6 . . ?
H32A C32 H32B 107.6 . . ?
C33 C32 C31 114.70(19) . . ?
C33 C32 H32A 108.6 . . ?
C33 C32 H32B 108.6 . . ?
C32 C33 Cs2 109.18(14) . 2_756 ?
C34 C33 Cs2 93.66(14) . 2_756 ?
C34 C33 C32 126.5(2) . . ?
C45 C33 Cs2 64.66(12) . 2_756 ?
C45 C33 C32 126.0(2) . . ?
C45 C33 C34 107.5(2) . . ?
C33 C34 Cs2 65.03(13) . 2_756 ?
C33 C34 C39 109.2(2) . . ?
C35 C34 Cs2 125.82(15) . 2_756 ?
C35 C34 C33 132.6(2) . . ?
C35 C34 C39 118.2(2) . . ?
C39 C34 Cs2 75.89(13) . 2_756 ?
C34 C35 H35 120.1 . . ?
C36 C35 C34 119.9(3) . . ?
C36 C35 H35 120.1 . . ?
C35 C36 H36 119.3 . . ?
C35 C36 C37 121.5(3) . . ?
C37 C36 H36 119.3 . . ?
C36 C37 H37 119.8 . . ?
C38 C37 C36 120.3(2) . . ?
C38 C37 H37 119.8 . . ?
C37 C38 H38 120.1 . . ?
C37 C38 C39 119.7(2) . . ?
C39 C38 H38 120.1 . . ?
C34 C39 Cs2 82.41(13) . 2_756 ?
C38 C39 Cs2 123.54(15) . 2_756 ?
C38 C39 C34 120.3(2) . . ?
C38 C39 C40 132.7(2) . . ?
C40 C39 Cs2 61.28(12) . 2_756 ?
C40 C39 C34 107.0(2) . . ?
Cs2 C40 Cs2 147.89(8) . 2_756 ?
C39 C40 Cs2 96.79(14) . 2_756 ?
C39 C40 Cs2 107.15(14) . . ?
C39 C40 C45 107.1(2) . . ?
C41 C40 Cs2 97.69(16) . 2_756 ?
C41 C40 Cs2 81.46(14) . . ?
C41 C40 C39 133.2(2) . . ?
C41 C40 C45 119.7(2) . . ?
C45 C40 Cs2 81.64(13) . . ?
C45 C40 Cs2 70.87(12) . 2_756 ?
Cs2 C41 Cs2 125.43(7) . 2_756 ?
Cs2 C41 H41 110.6 . . ?
Cs2 C41 H41 117.8 2_756 . ?
C40 C41 Cs2 74.48(14) . . ?
C40 C41 Cs2 60.82(14) . 2_756 ?
C40 C41 H41 119.8 . . ?
C42 C41 Cs2 85.23(17) . . ?
C42 C41 Cs2 91.32(18) . 2_756 ?
C42 C41 C40 120.3(2) . . ?
C42 C41 H41 119.8 . . ?
Cs2 C42 H42 116.4 . . ?
C41 C42 Cs2 72.27(16) . . ?
C41 C42 H42 119.9 . . ?
C41 C42 C43 120.3(2) . . ?
C43 C42 Cs2 82.07(17) . . ?
C43 C42 H42 119.9 . . ?
Cs2 C43 H43 119.5 . . ?
C42 C43 Cs2 75.43(17) . . ?
C42 C43 H43 119.3 . . ?
C44 C43 Cs2 76.70(16) . . ?
C44 C43 C42 121.5(3) . . ?
C44 C43 H43 119.3 . . ?
Cs2 C44 Cs2 128.73(7) 2_756 . ?
Cs2 C44 H44 107.5 2_756 . ?
Cs2 C44 H44 117.4 . . ?
C43 C44 Cs2 97.18(17) . 2_756 ?
C43 C44 Cs2 81.42(16) . . ?
C43 C44 H44 120.1 . . ?
C43 C44 C45 119.8(2) . . ?
C45 C44 Cs2 71.79(13) . . ?
C45 C44 Cs2 64.76(12) . 2_756 ?
C45 C44 H44 120.1 . . ?
Cs2 C45 Cs2 151.86(8) 2_756 . ?
C33 C45 Cs2 111.09(14) . . ?
C33 C45 Cs2 91.78(13) . 2_756 ?
C33 C45 C40 109.2(2) . . ?
C33 C45 C44 132.3(2) . . ?
C40 C45 Cs2 83.69(13) . 2_756 ?
C40 C45 Cs2 73.64(12) . . ?
C44 C45 Cs2 91.51(14) . 2_756 ?
C44 C45 Cs2 85.07(14) . . ?
C44 C45 C40 118.5(2) . . ?
N3 C46 Cs2 81.73(12) . . ?
C47 C46 Cs2 94.93(16) . . ?
C47 C46 N3 119.2(2) . . ?
C47 C46 C51 121.8(2) . . ?
C51 C46 Cs2 93.69(15) . . ?
C51 C46 N3 119.0(2) . . ?
C46 C47 C48 118.2(2) . . ?
C46 C47 C54 121.2(3) . . ?
C48 C47 C54 120.5(3) . . ?
C47 C48 H48 119.2 . . ?
C49 C48 C47 121.6(3) . . ?
C49 C48 H48 119.2 . . ?
C48 C49 C50 118.4(2) . . ?
C48 C49 C53 121.3(3) . . ?
C50 C49 C53 120.3(3) . . ?
C49 C50 H50 118.8 . . ?
C51 C50 C49 122.3(2) . . ?
C51 C50 H50 118.8 . . ?
C46 C51 C52 121.7(2) . . ?
C50 C51 C46 117.7(2) . . ?
C50 C51 C52 120.6(2) . . ?
C51 C52 H52A 109.5 . . ?
C51 C52 H52B 109.5 . . ?
C51 C52 H52C 109.5 . . ?
H52A C52 H52B 109.5 . . ?
H52A C52 H52C 109.5 . . ?
H52B C52 H52C 109.5 . . ?
C49 C53 H53A 109.5 . . ?
C49 C53 H53B 109.5 . . ?
C49 C53 H53C 109.5 . . ?
H53A C53 H53B 109.5 . . ?
H53A C53 H53C 109.5 . . ?
H53B C53 H53C 109.5 . . ?
C47 C54 H54A 109.5 . . ?
C47 C54 H54B 109.5 . . ?
C47 C54 H54C 109.5 . . ?
H54A C54 H54B 109.5 . . ?
H54A C54 H54C 109.5 . . ?
H54B C54 H54C 109.5 . . ?

loop_
_geom_bond_atom_site_label_1
_geom_bond_atom_site_label_2
_geom_bond_distance
_geom_bond_site_symmetry_2
_geom_bond_publ_flag
Cs1 C1 3.220(2) . ?
Cs1 C9 3.361(2) . ?
Cs1 C9 3.523(2) 2_645 ?
Cs1 C10 3.293(2) 2_645 ?
Cs1 C10 3.439(2) . ?
Cs1 C11 3.405(2) 2_645 ?
Cs1 C11 3.562(2) . ?
Cs1 C12 3.625(3) . ?
Cs1 C12 3.687(3) 2_645 ?
Cs1 C13 3.589(3) . ?
Cs1 C14 3.454(3) . ?
Cs1 C31 3.794(2) 4_575 ?
Cs2 C28 3.183(2) . ?
Cs2 C33 3.524(2) 2_746 ?
Cs2 C39 3.795(2) 2_746 ?
Cs2 C40 3.352(2) 2_746 ?
Cs2 C40 3.323(2) . ?
Cs2 C41 3.410(3) . ?
Cs2 C42 3.568(3) . ?
Cs2 C43 3.651(3) . ?
Cs2 C44 3.521(2) 2_746 ?
Cs2 C44 3.594(3) . ?
Cs2 C45 3.186(2) 2_746 ?
Cs2 C45 3.426(2) . ?
N1 C1 1.366(3) . ?
N1 C2 1.388(3) . ?
N1 C19 1.439(3) . ?
N2 C1 1.359(3) . ?
N2 C3 1.379(3) . ?
N2 C4 1.455(3) . ?
N3 C28 1.362(3) . ?
N3 C29 1.388(3) . ?
N3 C46 1.441(3) . ?
N4 C28 1.354(3) . ?
N4 C30 1.381(3) . ?
N4 C31 1.454(3) . ?
C2 H2 0.9500 . ?
C2 C3 1.342(4) . ?
C3 H3 0.9500 . ?
C4 H4A 0.9900 . ?
C4 H4B 0.9900 . ?
C4 C5 1.536(3) . ?
C5 H5A 0.9900 . ?
C5 H5B 0.9900 . ?
C5 C6 1.500(3) . ?
C6 C7 1.415(3) . ?
C6 C10 1.409(4) . ?
C7 C8 1.437(3) . ?
C7 C18 1.416(4) . ?
C8 C9 1.429(4) . ?
C8 C15 1.407(3) . ?
C9 C10 1.451(3) . ?
C9 C14 1.401(4) . ?
C10 C11 1.423(4) . ?
C11 H11 0.9500 . ?
C11 C12 1.370(4) . ?
C12 H12 0.9500 . ?
C12 C13 1.406(4) . ?
C13 H13 0.9500 . ?
C13 C14 1.374(4) . ?
C14 H14 0.9500 . ?
C15 H15 0.9500 . ?
C15 C16 1.371(4) . ?
C16 H16 0.9500 . ?
C16 C17 1.406(5) . ?
C17 H17 0.9500 . ?
C17 C18 1.378(4) . ?
C18 H18 0.9500 . ?
C19 C20 1.398(4) . ?
C19 C24 1.389(4) . ?
C20 C21 1.391(4) . ?
C20 C27 1.502(4) . ?
C21 H21 0.9500 . ?
C21 C22 1.390(4) . ?
C22 C23 1.379(4) . ?
C22 C26 1.509(4) . ?
C23 H23 0.9500 . ?
C23 C24 1.396(4) . ?
C24 C25 1.512(4) . ?
C25 H25A 0.9800 . ?
C25 H25B 0.9800 . ?
C25 H25C 0.9800 . ?
C26 H26A 0.9800 . ?
C26 H26B 0.9800 . ?
C26 H26C 0.9800 . ?
C27 H27A 0.9800 . ?
C27 H27B 0.9800 . ?
C27 H27C 0.9800 . ?
C29 H29 0.9500 . ?
C29 C30 1.339(4) . ?
C30 H30 0.9500 . ?
C31 H31A 0.9900 . ?
C31 H31B 0.9900 . ?
C31 C32 1.536(3) . ?
C32 H32A 0.9900 . ?
C32 H32B 0.9900 . ?
C32 C33 1.498(3) . ?
C33 C34 1.413(3) . ?
C33 C45 1.409(3) . ?
C34 C35 1.411(4) . ?
C34 C39 1.447(3) . ?
C35 H35 0.9500 . ?
C35 C36 1.381(4) . ?
C36 H36 0.9500 . ?
C36 C37 1.410(4) . ?
C37 H37 0.9500 . ?
C37 C38 1.375(4) . ?
C38 H38 0.9500 . ?
C38 C39 1.407(3) . ?
C39 C40 1.427(4) . ?
C40 C41 1.406(3) . ?
C40 C45 1.448(3) . ?
C41 H41 0.9500 . ?
C41 C42 1.370(4) . ?
C42 H42 0.9500 . ?
C42 C43 1.411(4) . ?
C43 H43 0.9500 . ?
C43 C44 1.376(4) . ?
C44 H44 0.9500 . ?
C44 C45 1.417(3) . ?
C46 C47 1.391(4) . ?
C46 C51 1.400(3) . ?
C47 C48 1.392(4) . ?
C47 C54 1.512(4) . ?
C48 H48 0.9500 . ?
C48 C49 1.385(4) . ?
C49 C50 1.387(4) . ?
C49 C53 1.515(4) . ?
C50 H50 0.9500 . ?
C50 C51 1.384(4) . ?
C51 C52 1.505(4) . ?
C52 H52A 0.9800 . ?
C52 H52B 0.9800 . ?
C52 H52C 0.9800 . ?
C53 H53A 0.9800 . ?
C53 H53B 0.9800 . ?
C53 H53C 0.9800 . ?
C54 H54A 0.9800 . ?
C54 H54B 0.9800 . ?
C54 H54C 0.9800 . ?

loop_
_geom_torsion_atom_site_label_1
_geom_torsion_atom_site_label_2
_geom_torsion_atom_site_label_3
_geom_torsion_atom_site_label_4
_geom_torsion
_geom_torsion_site_symmetry_1
_geom_torsion_site_symmetry_2
_geom_torsion_site_symmetry_3
_geom_torsion_site_symmetry_4
_geom_torsion_publ_flag
Cs1 C6 C7 C8 57.48(18) 2_655 . . . ?
Cs1 C6 C7 C18 -124.0(3) 2_655 . . . ?
Cs1 C6 C10 Cs1 -170.86(14) 2_655 . . . ?
Cs1 C6 C10 C9 -90.55(18) 2_655 . . . ?
Cs1 C6 C10 C11 89.6(3) 2_655 . . . ?
Cs1 C9 C10 Cs1 152.79(6) . . . 2_655 ?
Cs1 C9 C10 Cs1 -152.79(6) 2_655 . . . ?
Cs1 C9 C10 C6 -106.45(17) . . . . ?
Cs1 C9 C10 C6 100.76(18) 2_655 . . . ?
Cs1 C9 C10 C11 -79.40(19) 2_655 . . . ?
Cs1 C9 C10 C11 73.4(2) . . . . ?
Cs1 C9 C14 Cs1 140.16(7) 2_655 . . . ?
Cs1 C9 C14 Cs1 -140.16(7) . . . 2_655 ?
Cs1 C9 C14 C13 -73.5(3) . . . . ?
Cs1 C9 C14 C13 66.6(3) 2_655 . . . ?
Cs1 C10 C11 Cs1 -150.69(6) 2_655 . . . ?
Cs1 C10 C11 Cs1 150.69(6) . . . 2_655 ?
Cs1 C10 C11 C12 -81.0(2) 2_655 . . . ?
Cs1 C10 C11 C12 69.7(2) . . . . ?
Cs1 C11 C12 Cs1 136.50(7) . . . 2_655 ?
Cs1 C11 C12 Cs1 -136.50(7) 2_655 . . . ?
Cs1 C11 C12 C13 65.5(3) . . . . ?
Cs1 C11 C12 C13 -71.0(3) 2_655 . . . ?
Cs1 C12 C13 Cs1 126.05(6) . . . 2_655 ?
Cs1 C12 C13 Cs1 -126.05(6) 2_655 . . . ?
Cs1 C12 C13 C14 64.1(3) . . . . ?
Cs1 C12 C13 C14 -62.0(3) 2_655 . . . ?
Cs1 C13 C14 Cs1 127.30(6) . . . 2_655 ?
Cs1 C13 C14 Cs1 -127.30(6) 2_655 . . . ?
Cs1 C13 C14 C9 68.2(2) . . . . ?
Cs1 C13 C14 C9 -59.1(2) 2_655 . . . ?
Cs1 C19 C20 C21 -90.2(2) . . . . ?
Cs1 C19 C20 C27 89.2(3) . . . . ?
Cs1 C19 C24 C23 100.3(2) . . . . ?
Cs1 C19 C24 C25 -81.5(2) . . . . ?
Cs1 C31 C32 C33 131.70(18) 4_576 . . . ?
Cs2 C4 C5 C6 126.26(19) 4_575 . . . ?
Cs2 C33 C34 C35 -116.7(3) 2_756 . . . ?
Cs2 C33 C34 C39 63.43(17) 2_756 . . . ?
Cs2 C33 C45 Cs2 -163.25(12) 2_756 . . . ?
Cs2 C33 C45 C40 -83.94(16) 2_756 . . . ?
Cs2 C33 C45 C44 93.7(3) 2_756 . . . ?
Cs2 C34 C35 C36 93.4(3) 2_756 . . . ?
Cs2 C34 C39 C38 -124.6(2) 2_756 . . . ?
Cs2 C34 C39 C40 56.81(15) 2_756 . . . ?
Cs2 C39 C40 Cs2 158.35(12) 2_756 . . . ?
Cs2 C39 C40 C41 -107.3(3) 2_756 . . . ?
Cs2 C39 C40 C45 72.02(15) 2_756 . . . ?
Cs2 C40 C41 Cs2 147.57(8) 2_756 . . . ?
Cs2 C40 C41 Cs2 -147.57(8) . . . 2_756 ?
Cs2 C40 C41 C42 -74.8(3) . . . . ?
Cs2 C40 C41 C42 72.8(3) 2_756 . . . ?
Cs2 C40 C45 Cs2 163.15(6) . . . 2_756 ?
Cs2 C40 C45 Cs2 -163.15(6) 2_756 . . . ?
Cs2 C40 C45 C33 -107.15(16) . . . . ?
Cs2 C40 C45 C33 89.69(16) 2_756 . . . ?
Cs2 C40 C45 C44 74.86(19) . . . . ?
Cs2 C40 C45 C44 -88.30(19) 2_756 . . . ?
Cs2 C41 C42 Cs2 125.44(6) 2_756 . . . ?
Cs2 C41 C42 C43 -69.2(3) . . . . ?
Cs2 C41 C42 C43 56.2(3) 2_756 . . . ?
Cs2 C42 C43 C44 -64.0(3) . . . . ?
Cs2 C43 C44 Cs2 -128.22(8) . . . 2_756 ?
Cs2 C43 C44 C45 -63.2(2) . . . . ?
Cs2 C44 C45 Cs2 152.02(7) 2_756 . . . ?
Cs2 C44 C45 Cs2 -152.02(7) . . . 2_756 ?
Cs2 C44 C45 C33 -93.8(3) 2_756 . . . ?
Cs2 C44 C45 C33 114.2(3) . . . . ?
Cs2 C44 C45 C40 83.65(18) 2_756 . . . ?
Cs2 C44 C45 C40 -68.38(18) . . . . ?
Cs2 C46 C47 C48 97.7(2) . . . . ?
Cs2 C46 C47 C54 -81.4(3) . . . . ?
Cs2 C46 C51 C50 -98.8(2) . . . . ?
Cs2 C46 C51 C52 79.4(3) . . . . ?
N1 C2 C3 N2 -0.1(3) . . . . ?
N1 C19 C20 C21 179.9(2) . . . . ?
N1 C19 C20 C27 -0.7(4) . . . . ?
N1 C19 C24 Cs1 78.30(19) . . . . ?
N1 C19 C24 C23 178.6(2) . . . . ?
N1 C19 C24 C25 -3.2(4) . . . . ?
N2 C4 C5 C6 -56.5(3) . . . . ?
N3 C29 C30 N4 0.0(3) . . . . ?
N3 C46 C47 C48 -179.0(2) . . . . ?
N3 C46 C47 C54 1.9(4) . . . . ?
N3 C46 C51 C50 178.6(2) . . . . ?
N3 C46 C51 C52 -3.2(4) . . . . ?
N4 C31 C32 C33 -56.4(3) . . . . ?
C1 N1 C2 C3 0.0(3) . . . . ?
C1 N1 C19 Cs1 -17.4(2) . . . . ?
C1 N1 C19 C20 84.2(3) . . . . ?
C1 N1 C19 C24 -94.8(3) . . . . ?
C1 N2 C3 C2 0.2(3) . . . . ?
C1 N2 C4 Cs2 -88.8(3) . . . 4_575 ?
C1 N2 C4 C5 94.7(3) . . . . ?
C2 N1 C1 Cs1 -156.74(19) . . . . ?
C2 N1 C1 N2 0.2(3) . . . . ?
C2 N1 C19 Cs1 161.2(3) . . . . ?
C2 N1 C19 C20 -97.2(3) . . . . ?
C2 N1 C19 C24 83.7(3) . . . . ?
C3 N2 C1 Cs1 144.8(2) . . . . ?
C3 N2 C1 N1 -0.2(3) . . . . ?
C3 N2 C4 Cs2 96.9(3) . . . 4_575 ?
C3 N2 C4 C5 -79.6(3) . . . . ?
C4 N2 C1 Cs1 -30.1(4) . . . . ?
C4 N2 C1 N1 -175.1(2) . . . . ?
C4 N2 C3 C2 175.0(2) . . . . ?
C4 C5 C6 Cs1 -132.61(19) . . . 2_655 ?
C4 C5 C6 C7 108.5(3) . . . . ?
C4 C5 C6 C10 -70.6(3) . . . . ?
C5 C6 C7 C8 178.8(2) . . . . ?
C5 C6 C7 C18 -2.6(4) . . . . ?
C5 C6 C10 Cs1 -87.7(2) . . . 2_655 ?
C5 C6 C10 Cs1 101.5(2) . . . . ?
C5 C6 C10 C9 -178.2(2) . . . . ?
C5 C6 C10 C11 2.0(4) . . . . ?
C6 C7 C8 C9 0.5(3) . . . . ?
C6 C7 C8 C15 178.9(2) . . . . ?
C6 C7 C18 C17 -178.0(3) . . . . ?
C6 C10 C11 Cs1 111.2(3) . . . . ?
C6 C10 C11 Cs1 -98.1(3) . . . 2_655 ?
C6 C10 C11 C12 -179.1(3) . . . . ?
C7 C6 C10 Cs1 93.06(17) . . . 2_655 ?
C7 C6 C10 Cs1 -77.80(19) . . . . ?
C7 C6 C10 C9 2.5(3) . . . . ?
C7 C6 C10 C11 -177.3(2) . . . . ?
C7 C8 C9 Cs1 85.91(17) . . . . ?
C7 C8 C9 Cs1 -71.64(18) . . . 2_655 ?
C7 C8 C9 C10 1.0(3) . . . . ?
C7 C8 C9 C14 -179.8(3) . . . . ?
C7 C8 C15 C16 -0.8(4) . . . . ?
C8 C7 C18 C17 0.4(4) . . . . ?
C8 C9 C10 Cs1 -102.96(16) . . . 2_655 ?
C8 C9 C10 Cs1 104.25(16) . . . . ?
C8 C9 C10 C6 -2.2(3) . . . . ?
C8 C9 C10 C11 177.6(2) . . . . ?
C8 C9 C14 Cs1 -104.7(3) . . . . ?
C8 C9 C14 Cs1 115.2(3) . . . 2_655 ?
C8 C9 C14 C13 -178.2(3) . . . . ?
C8 C15 C16 C17 0.9(4) . . . . ?
C9 C8 C15 C16 177.1(2) . . . . ?
C9 C10 C11 Cs1 82.12(19) . . . 2_655 ?
C9 C10 C11 Cs1 -68.57(19) . . . . ?
C9 C10 C11 C12 1.1(3) . . . . ?
C10 C6 C7 C8 -1.9(3) . . . . ?
C10 C6 C7 C18 176.7(2) . . . . ?
C10 C9 C14 Cs1 74.4(2) . . . . ?
C10 C9 C14 Cs1 -65.77(19) . . . 2_655 ?
C10 C9 C14 C13 0.9(4) . . . . ?
C10 C11 C12 Cs1 71.1(2) . . . 2_655 ?
C10 C11 C12 Cs1 -65.4(2) . . . . ?
C10 C11 C12 C13 0.2(4) . . . . ?
C11 C12 C13 Cs1 61.0(3) . . . 2_655 ?
C11 C12 C13 Cs1 -65.1(3) . . . . ?
C11 C12 C13 C14 -1.0(5) . . . . ?
C12 C13 C14 Cs1 -67.7(3) . . . . ?
C12 C13 C14 Cs1 59.6(3) . . . 2_655 ?
C12 C13 C14 C9 0.4(5) . . . . ?
C14 C9 C10 Cs1 77.7(2) . . . 2_655 ?
C14 C9 C10 Cs1 -75.1(2) . . . . ?
C14 C9 C10 C6 178.5(2) . . . . ?
C14 C9 C10 C11 -1.7(3) . . . . ?
C15 C8 C9 Cs1 -92.2(3) . . . . ?
C15 C8 C9 Cs1 110.2(3) . . . 2_655 ?
C15 C8 C9 C10 -177.1(2) . . . . ?
C15 C8 C9 C14 2.0(5) . . . . ?
C15 C16 C17 C18 -0.4(4) . . . . ?
C16 C17 C18 C7 -0.3(4) . . . . ?
C18 C7 C8 C9 -178.3(2) . . . . ?
C18 C7 C8 C15 0.1(3) . . . . ?
C19 N1 C1 Cs1 22.0(3) . . . . ?
C19 N1 C1 N2 178.9(2) . . . . ?
C19 N1 C2 C3 -178.7(3) . . . . ?
C19 C20 C21 C22 1.3(4) . . . . ?
C20 C19 C24 Cs1 -100.7(2) . . . . ?
C20 C19 C24 C23 -0.5(4) . . . . ?
C20 C19 C24 C25 177.7(3) . . . . ?
C20 C21 C22 C23 0.0(4) . . . . ?
C20 C21 C22 C26 -179.1(3) . . . . ?
C21 C22 C23 C24 -1.7(4) . . . . ?
C22 C23 C24 Cs1 84.8(2) . . . . ?
C22 C23 C24 C19 1.9(4) . . . . ?
C22 C23 C24 C25 -176.3(3) . . . . ?
C24 C19 C20 C21 -1.1(4) . . . . ?
C24 C19 C20 C27 178.3(3) . . . . ?
C26 C22 C23 C24 177.4(2) . . . . ?
C27 C20 C21 C22 -178.1(3) . . . . ?
C28 N3 C29 C30 0.2(4) . . . . ?
C28 N3 C46 Cs2 -16.7(2) . . . . ?
C28 N3 C46 C47 -107.8(3) . . . . ?
C28 N3 C46 C51 72.9(3) . . . . ?
C28 N4 C30 C29 -0.2(3) . . . . ?
C28 N4 C31 Cs1 -93.8(2) . . . 4_576 ?
C28 N4 C31 C32 95.6(3) . . . . ?
C29 N3 C28 Cs2 -157.31(19) . . . . ?
C29 N3 C28 N4 -0.3(3) . . . . ?
C29 N3 C46 Cs2 162.0(2) . . . . ?
C29 N3 C46 C47 70.9(3) . . . . ?
C29 N3 C46 C51 -108.4(3) . . . . ?
C30 N4 C28 Cs2 145.9(2) . . . . ?
C30 N4 C28 N3 0.3(3) . . . . ?
C30 N4 C31 Cs1 91.5(3) . . . 4_576 ?
C30 N4 C31 C32 -79.1(3) . . . . ?
C31 N4 C28 Cs2 -29.3(4) . . . . ?
C31 N4 C28 N3 -174.9(2) . . . . ?
C31 N4 C30 C29 175.0(2) . . . . ?
C31 C32 C33 Cs2 -141.27(17) . . . 2_756 ?
C31 C32 C33 C34 108.8(3) . . . . ?
C31 C32 C33 C45 -69.2(3) . . . . ?
C32 C33 C34 Cs2 117.2(2) . . . 2_756 ?
C32 C33 C34 C35 0.5(4) . . . . ?
C32 C33 C34 C39 -179.4(2) . . . . ?
C32 C33 C45 Cs2 100.7(2) . . . . ?
C32 C33 C45 Cs2 -96.0(2) . . . 2_756 ?
C32 C33 C45 C40 -180.0(2) . . . . ?
C32 C33 C45 C44 -2.4(4) . . . . ?
C33 C34 C35 C36 -179.1(3) . . . . ?
C33 C34 C39 Cs2 -56.72(16) . . . 2_756 ?
C33 C34 C39 C38 178.7(2) . . . . ?
C33 C34 C39 C40 0.1(2) . . . . ?
C34 C33 C45 Cs2 85.69(16) . . . 2_756 ?
C34 C33 C45 Cs2 -77.56(18) . . . . ?
C34 C33 C45 C40 1.7(3) . . . . ?
C34 C33 C45 C44 179.4(2) . . . . ?
C34 C35 C36 C37 0.3(4) . . . . ?
C34 C39 C40 Cs2 87.28(17) . . . . ?
C34 C39 C40 Cs2 -71.07(16) . . . 2_756 ?
C34 C39 C40 C41 -178.3(3) . . . . ?
C34 C39 C40 C45 1.0(2) . . . . ?
C35 C34 C39 Cs2 123.4(2) . . . 2_756 ?
C35 C34 C39 C38 -1.2(3) . . . . ?
C35 C34 C39 C40 -179.8(2) . . . . ?
C35 C36 C37 C38 -0.9(4) . . . . ?
C36 C37 C38 C39 0.5(4) . . . . ?
C37 C38 C39 Cs2 -101.2(2) . . . 2_756 ?
C37 C38 C39 C34 0.6(3) . . . . ?
C37 C38 C39 C40 178.8(2) . . . . ?
C38 C39 C40 Cs2 110.6(3) . . . 2_756 ?
C38 C39 C40 Cs2 -91.1(3) . . . . ?
C38 C39 C40 C41 3.3(5) . . . . ?
C38 C39 C40 C45 -177.4(2) . . . . ?
C39 C34 C35 C36 0.8(4) . . . . ?
C39 C40 C41 Cs2 -105.5(3) . . . . ?
C39 C40 C41 Cs2 106.9(3) . . . 2_756 ?
C39 C40 C41 C42 179.7(3) . . . . ?
C39 C40 C45 Cs2 -91.38(16) . . . 2_756 ?
C39 C40 C45 Cs2 105.46(16) . . . . ?
C39 C40 C45 C33 -1.7(3) . . . . ?
C39 C40 C45 C44 -179.7(2) . . . . ?
C40 C41 C42 Cs2 68.9(2) . . . . ?
C40 C41 C42 C43 -0.3(4) . . . . ?
C41 C40 C45 Cs2 -75.1(2) . . . . ?
C41 C40 C45 Cs2 88.0(2) . . . 2_756 ?
C41 C40 C45 C33 177.7(2) . . . . ?
C41 C40 C45 C44 -0.3(3) . . . . ?
C41 C42 C43 Cs2 64.1(3) . . . . ?
C41 C42 C43 C44 0.0(5) . . . . ?
C42 C43 C44 Cs2 -64.8(3) . . . 2_756 ?
C42 C43 C44 Cs2 63.4(3) . . . . ?
C42 C43 C44 C45 0.2(4) . . . . ?
C43 C44 C45 Cs2 68.4(2) . . . . ?
C43 C44 C45 Cs2 -83.7(2) . . . 2_756 ?
C43 C44 C45 C33 -177.5(3) . . . . ?
C43 C44 C45 C40 0.0(3) . . . . ?
C45 C33 C34 Cs2 -64.56(15) . . . 2_756 ?
C45 C33 C34 C35 178.8(2) . . . . ?
C45 C33 C34 C39 -1.1(3) . . . . ?
C45 C40 C41 Cs2 75.24(19) . . . . ?
C45 C40 C41 Cs2 -72.33(19) . . . 2_756 ?
C45 C40 C41 C42 0.5(4) . . . . ?
C46 N3 C28 Cs2 21.5(3) . . . . ?
C46 N3 C28 N4 178.5(2) . . . . ?
C46 N3 C29 C30 -178.7(3) . . . . ?
C46 C47 C48 C49 0.4(4) . . . . ?
C47 C46 C51 C50 -0.7(4) . . . . ?
C47 C46 C51 C52 177.5(3) . . . . ?
C47 C48 C49 C50 -0.6(4) . . . . ?
C47 C48 C49 C53 -180.0(3) . . . . ?
C48 C49 C50 C51 0.1(4) . . . . ?
C49 C50 C51 C46 0.5(4) . . . . ?
C49 C50 C51 C52 -177.7(3) . . . . ?
C51 C46 C47 C48 0.3(4) . . . . ?
C51 C46 C47 C54 -178.8(3) . . . . ?
C53 C49 C50 C51 179.5(3) . . . . ?
C54 C47 C48 C49 179.5(3) . . . . ?

loop_
_exptl_oxdiff_crystal_face_indexfrac_h
_exptl_oxdiff_crystal_face_indexfrac_k
_exptl_oxdiff_crystal_face_indexfrac_l
_exptl_oxdiff_crystal_face_x
_exptl_oxdiff_crystal_face_y
_exptl_oxdiff_crystal_face_z
-5.5782 -5.6031 -4.2672 0.1810 0.7493 -0.6370
6.2148 5.1737 3.8195 -0.1674 -0.6916 0.7026
5.8563 -5.8448 -5.7754 0.1850 0.7851 0.5911
-5.8690 5.8372 5.7702 -0.1848 -0.7841 -0.5925
0.0742 2.8662 -15.8604 -0.9666 0.2309 -0.1109
-0.2525 -2.8724 15.9096 0.9685 -0.2313 0.0919
